data_2106691
loop_
_publ_author_name
'Guillevic, J.'
'le Marouille, J.Y.'
'Grandjean, D.'

_publ_section_title
;
 Etude structurale de combinaisons sulfurees et seleniees du molybdene.
 IV. Structures cristallines de Co M O S4 et de Fe M O S4
;
_journal_name_full 'Acta Crystallographica B (24,1968-38,1982)'
_journal_page_first 111
_journal_page_last 117
_journal_volume 30
_journal_year 1974
_chemical_formula_sum 'Fe Mo2 S4'
_space_group_IT_number 9
_symmetry_space_group_name_Hall 'C -2yc'
_symmetry_space_group_name_H-M 'C 1 c 1'
_cell_angle_alpha 90
_cell_angle_beta 114.37
_cell_angle_gamma 90
_cell_formula_units_Z 8
_cell_length_a 11.781
_cell_length_b 6.539
_cell_length_c 13.008
_cell_volume 912.798
_citation_journal_id_ASTM ACBCAR
_cod_data_source_file Guillevic_ACBCAR_1974_1236.cif
_cod_data_source_block Fe1Mo2S4
_cod_original_formula_sum 'Fe1 Mo2 S4'
_cod_database_code 2106691

loop_
_symmetry_equiv_pos_as_xyz
x,y,z
x,-y,z+1/2
x+1/2,y+1/2,z
x+1/2,-y+1/2,z+1/2

loop_
_atom_site_label
_atom_site_type_symbol
_atom_site_fract_x
_atom_site_fract_y
_atom_site_fract_z
_atom_site_occupancy
_atom_site_U_iso_or_equiv
S4 S-2 0.5833 0.874 0.0951 1 0.0
Mo2 Mo+3 0.435 0.897 0.193 1 0.0
Mo1 Mo+3 0.7367 0.603 0.2038 1 0.0
S5 S-2 0.6016 0.146 0.3113 1 0.0
S1 S-2 0.3034 0.125 0.0548 1 0.0
S2 S-2 0.3726 0.892 0.3464 1 0.0
Fe1 Fe+2 0.5958 0.134 -0.0504 1 0.0
S8 S-2 0.3534 0.38 0.336 1 0.0
S6 S-2 0.5715 0.363 0.0864 1 0.0
S7 S-2 0.3201 0.63 0.065 1 0.0
Fe2 Fe+2 0.5787 0.275 0.4472 1 0.0
Mo3 Mo+3 0.4305 0.36 0.1926 1 0.0
Mo4 Mo+3 0.7475 0.151 0.2076 1 0.0
S3 S-2 0.591 0.634 0.305 1 0.0
